data_2104942
loop_
_publ_author_name
'Gagor, Anna'
'Wa\'skowska, Alicja'
'Czapla, Zbigniew'
'Dacko, Slawomir'

_publ_section_title
;
 Structural phase transitions in tetra(isopropylammonium)
 decachlorotricadmate(II), [(CH~3~)~2~CHNH~3~]~4~Cd~3~Cl~10~, crystal
 with a two-dimensional cadmium(II) halide network
;
_journal_issue 2
_journal_name_full 'Acta Crystallographica Section B'
_journal_page_first 122
_journal_page_last 129
_journal_paper_doi 10.1107/S0108768110054583
_journal_volume 67
_journal_year 2011
_chemical_formula_sum 'C12 H40 Cd3 Cl10 N4'
_chemical_formula_weight 932.18
_space_group_IT_number 19
_symmetry_cell_setting orthorhombic
_symmetry_space_group_name_Hall 'P 2ac 2ab'
_symmetry_space_group_name_H-M 'P 21 21 21'
_atom_sites_solution_hydrogens geom
_atom_sites_solution_primary direct
_atom_sites_solution_secondary difmap
_audit_creation_method SHELXL-97
_cell_angle_alpha 90.00
_cell_angle_beta 90.00
_cell_angle_gamma 90.00
_cell_formula_units_Z 4
_cell_length_a 7.3918(2)
_cell_length_b 22.0135(7)
_cell_length_c 19.3938(5)
_cell_measurement_reflns_used 8299
_cell_measurement_temperature 275(2)
_cell_measurement_theta_max 29.80
_cell_measurement_theta_min 2.80
_cell_volume 3155.75(15)
_computing_structure_refinement 'SHELXL-97 (Sheldrick, 1997)'
_computing_structure_solution 'SHELXS-97 (Sheldrick, 1990)'
_diffrn_ambient_temperature 275(2)
_diffrn_measured_fraction_theta_full 0.994
_diffrn_measured_fraction_theta_max 0.994
_diffrn_measurement_device_type 'KUMA KM4-CCD'
_diffrn_radiation_monochromator graphite
_diffrn_radiation_source 'fine-focus sealed tube'
_diffrn_radiation_type MoK\a
_diffrn_radiation_wavelength 0.71073
_diffrn_reflns_av_R_equivalents 0.0425
_diffrn_reflns_av_sigmaI/netI 0.0490
_diffrn_reflns_limit_h_max 6
_diffrn_reflns_limit_h_min -9
_diffrn_reflns_limit_k_max 26
_diffrn_reflns_limit_k_min -26
_diffrn_reflns_limit_l_max 23
_diffrn_reflns_limit_l_min -23
_diffrn_reflns_number 25040
_diffrn_reflns_theta_full 25.68
_diffrn_reflns_theta_max 25.68
_diffrn_reflns_theta_min 2.80
_exptl_absorpt_coefficient_mu 2.860
_exptl_absorpt_correction_T_max 0.79
_exptl_absorpt_correction_T_min 0.49
_exptl_absorpt_correction_type multi-scan
_exptl_absorpt_process_details
;
CrysAlis RED, Oxford Diffraction Ltd.,
Version 1.171.32.6 (release 21-05-2007 CrysAlis171 .NET)
(compiled May 21 2007,16:32:00)
Empirical absorption correction using spherical harmonics,
 implemented in SCALE3 ABSPACK scaling algorithm.
;
_exptl_crystal_colour colorles
_exptl_crystal_density_diffrn 1.962
_exptl_crystal_density_method 'not measured'
_exptl_crystal_F_000 1816
_exptl_crystal_size_max 0.25
_exptl_crystal_size_mid 0.2
_exptl_crystal_size_min 0.08
_refine_diff_density_max 0.521
_refine_diff_density_min -0.371
_refine_ls_abs_structure_details 'Flack H D (1983), Acta Cryst. A39, 876-881'
_refine_ls_abs_structure_Flack 0.45(4)
_refine_ls_extinction_method none
_refine_ls_goodness_of_fit_ref 0.825
_refine_ls_matrix_type full
_refine_ls_number_parameters 267
_refine_ls_number_reflns 5945
_refine_ls_number_restraints 0
_refine_ls_restrained_S_all 0.825
_refine_ls_R_factor_all 0.0434
_refine_ls_R_factor_gt 0.0283
_refine_ls_shift/su_max 0.016
_refine_ls_shift/su_mean 0.001
_refine_ls_structure_factor_coef Fsqd
_refine_ls_weighting_details 'calc w=1/[\s^2^(Fo^2^)+(0.0183P)^2^+0.0000P] where P=(Fo^2^+2Fc^2^)/3'
_refine_ls_weighting_scheme calc
_refine_ls_wR_factor_gt 0.0448
_refine_ls_wR_factor_ref 0.0473
_reflns_number_gt 4686
_reflns_number_total 5945
_reflns_threshold_expression >2sigma(I)
_cod_data_source_file kd5047.cif
_cod_data_source_block P212121
_cod_original_sg_symbol_H-M P2(1)2(1)2(1)
_cod_database_code 2104942
_cod_database_fobs_code 2104942

loop_
_symmetry_equiv_pos_as_xyz
'x, y, z'
'-x+1/2, -y, z+1/2'
'-x, y+1/2, -z+1/2'
'x+1/2, -y+1/2, -z'

loop_
_atom_site_type_symbol
_atom_site_label
_atom_site_fract_x
_atom_site_fract_y
_atom_site_fract_z
_atom_site_U_iso_or_equiv
_atom_site_adp_type
_atom_site_calc_flag
_atom_site_refinement_flags
_atom_site_occupancy
_atom_site_disorder_assembly
_atom_site_disorder_group
Cd Cd1 0.97951(7) 0.072912(16) 0.163198(16) 0.03076(10) Uani d . 1 . .
Cd Cd2 1.02144(7) -0.067097(16) -0.153763(16) 0.02966(10) Uani d . 1 . .
Cd Cd3 1.00412(10) 0.005030(17) 0.004188(18) 0.03294(9) Uani d . 1 . .
Cl Cl3 1.2449(2) 0.07719(9) 0.06873(8) 0.0412(4) Uani d . 1 . .
Cl Cl1 0.9662(3) 0.18464(6) 0.18676(8) 0.0553(4) Uani d . 1 . .
Cl Cl2 1.1922(2) 0.04967(7) 0.26783(8) 0.0461(4) Uani d . 1 . .
Cl Cl4 0.9810(3) -0.04358(5) 0.12480(6) 0.0355(3) Uani d . 1 . .
Cl Cl5 0.75902(19) 0.07969(9) 0.05147(8) 0.0394(4) Uani d . 1 . .
Cl Cl6 0.7637(2) -0.07220(9) -0.05468(8) 0.0409(4) Uani d . 1 . .
Cl Cl7 1.25552(19) -0.06714(9) -0.04336(8) 0.0413(4) Uani d . 1 . .
Cl Cl8 1.0095(3) 0.04975(5) -0.11884(5) 0.0369(3) Uani d . 1 . .
Cl Cl9 0.8027(2) -0.04738(8) -0.25714(8) 0.0477(4) Uani d . 1 . .
Cl Cl10 1.0323(3) -0.17967(6) -0.16920(7) 0.0551(4) Uani d . 1 . .
N N1A 1.5009(10) -0.16849(16) -0.1459(2) 0.0517(12) Uani d . 1 . .
H H1A1 1.4420 -0.1430 -0.1182 0.078 Uiso calc R 1 . .
H H1A2 1.4634 -0.1632 -0.1891 0.078 Uiso calc R 1 . .
H H1A3 1.6191 -0.1612 -0.1434 0.078 Uiso calc R 1 . .
C C11A 1.5629(17) -0.2217(6) -0.1037(7) 0.049(2) Uiso d P 0.50 . .
H H11A 1.5864 -0.1838 -0.1198 0.059 Uiso calc PR 0.50 . .
H H1 0.3643 0.0970 -0.1632 0.059 Uiso d P 0.50 . .
C C12A 1.4635(19) -0.2334(5) -0.1237(6) 0.049(2) Uiso d P 0.50 . .
H H12A 1.3456 -0.2407 -0.1475 0.059 Uiso d P 0.50 . .
C C21A 1.457(2) -0.2309(8) -0.0435(9) 0.062(3) Uiso d P 0.50 . .
H H21A 1.3450 -0.2500 -0.0559 0.094 Uiso calc PR 0.50 . .
H H21B 1.4332 -0.1925 -0.0219 0.094 Uiso calc PR 0.50 . .
H H21C 1.5220 -0.2566 -0.0120 0.094 Uiso calc PR 0.50 . .
C C22A 1.401(2) -0.2292(8) -0.0470(10) 0.062(3) Uiso d P 0.50 . .
H H22A 1.3985 -0.2692 -0.0273 0.094 Uiso calc PR 0.50 . .
H H22B 1.2828 -0.2116 -0.0448 0.094 Uiso calc PR 0.50 . .
H H22C 1.4848 -0.2044 -0.0216 0.094 Uiso calc PR 0.50 . .
C C31A 1.6291(18) -0.2726(7) -0.1372(8) 0.061(3) Uiso d P 0.50 . .
H H31A 1.7549 -0.2776 -0.1265 0.091 Uiso calc PR 0.50 . .
H H31B 1.6149 -0.2676 -0.1861 0.091 Uiso calc PR 0.50 . .
H H31C 1.5631 -0.3078 -0.1224 0.091 Uiso calc PR 0.50 . .
C C32A 1.5628(19) -0.2766(6) -0.1552(8) 0.061(3) Uiso d P 0.50 . .
H H32A 1.4938 -0.2942 -0.1921 0.091 Uiso calc PR 0.50 . .
H H32B 1.5942 -0.3076 -0.1225 0.091 Uiso calc PR 0.50 . .
H H32C 1.6712 -0.2587 -0.1735 0.091 Uiso calc PR 0.50 . .
N N1B 0.5213(10) 0.0396(2) -0.1208(3) 0.095(2) Uani d . 1 . .
H H1B1 0.4882 0.0129 -0.1528 0.142 Uiso calc R 1 . .
H H1B2 0.4581 0.0331 -0.0824 0.142 Uiso calc R 1 . .
H H1B3 0.6388 0.0353 -0.1119 0.142 Uiso calc R 1 . .
C C1B 0.4864(13) 0.1013(3) -0.1458(4) 0.081(2) Uani d . 1 . .
C C2B 0.4636(14) 0.1441(3) -0.0940(4) 0.109(3) Uani d . 1 . .
H H2B1 0.5771 0.1509 -0.0712 0.164 Uiso calc R 1 . .
H H2B2 0.3765 0.1294 -0.0612 0.164 Uiso calc R 1 . .
H H2B3 0.4214 0.1815 -0.1137 0.164 Uiso calc R 1 . .
C C3B 0.5851(9) 0.1143(4) -0.2075(3) 0.072(2) Uani d . 1 . .
H H3B1 0.5345 0.1495 -0.2295 0.108 Uiso calc R 1 . .
H H3B2 0.5776 0.0802 -0.2382 0.108 Uiso calc R 1 . .
H H3B3 0.7095 0.1219 -0.1963 0.108 Uiso calc R 1 . .
N N1C 1.5224(9) -0.04044(17) 0.1013(2) 0.0549(13) Uani d . 1 . .
H H1C1 1.4394 -0.0117 0.1081 0.082 Uiso calc R 1 . .
H H1C2 1.5442 -0.0440 0.0564 0.082 Uiso calc R 1 . .
H H1C3 1.6240 -0.0303 0.1231 0.082 Uiso calc R 1 . .
C C1C 1.4539(8) -0.0998(2) 0.1289(3) 0.0417(16) Uani d . 1 . .
H H1C 1.3449 -0.1104 0.1028 0.050 Uiso calc R 1 . .
C C2C 1.4011(9) -0.0939(3) 0.2016(3) 0.0602(19) Uani d . 1 . .
H H2C1 1.5065 -0.0862 0.2291 0.090 Uiso calc R 1 . .
H H2C2 1.3448 -0.1309 0.2167 0.090 Uiso calc R 1 . .
H H2C3 1.3173 -0.0609 0.2065 0.090 Uiso calc R 1 . .
C C3C 1.5915(9) -0.1478(3) 0.1149(3) 0.064(2) Uani d . 1 . .
H H3C1 1.6991 -0.1395 0.1409 0.096 Uiso calc R 1 . .
H H3C2 1.6199 -0.1482 0.0666 0.096 Uiso calc R 1 . .
H H3C3 1.5440 -0.1867 0.1281 0.096 Uiso calc R 1 . .
N N1D 0.4930(9) 0.17110(16) 0.1617(2) 0.0487(12) Uani d . 1 . .
H H1D1 0.4414 0.1417 0.1371 0.073 Uiso calc R 1 . .
H H1D2 0.4619 0.1672 0.2058 0.073 Uiso calc R 1 . .
H H1D3 0.6127 0.1685 0.1577 0.073 Uiso calc R 1 . .
C C11D 0.507(2) 0.2303(6) 0.1302(7) 0.052(2) Uiso d P 0.50 . .
H H11D 0.3732 0.2400 0.1261 0.063 Uiso d P 0.50 . .
C C12D 0.4305(19) 0.2320(7) 0.1353(8) 0.052(2) Uiso d P 0.50 . .
H H12D 0.2993 0.2284 0.1412 0.063 Uiso calc PR 0.50 . .
H H1D 0.2964 0.2288 0.1413 0.063 Uiso d P 0.50 . .
C C21D 0.552(2) 0.2384(9) 0.0630(9) 0.075(3) Uiso d P 0.50 . .
H H21D 0.5050 0.2767 0.0473 0.112 Uiso calc PR 0.50 . .
H H21E 0.5010 0.2062 0.0359 0.112 Uiso calc PR 0.50 . .
H H21F 0.6811 0.2382 0.0582 0.112 Uiso calc PR 0.50 . .
C C22D 0.444(2) 0.2372(9) 0.0630(9) 0.075(3) Uiso d P 0.50 . .
H H22D 0.4025 0.2767 0.0491 0.112 Uiso calc PR 0.50 . .
H H22E 0.3699 0.2067 0.0416 0.112 Uiso calc PR 0.50 . .
H H22F 0.5673 0.2319 0.0492 0.112 Uiso calc PR 0.50 . .
C C31D 0.554(2) 0.2792(10) 0.1754(11) 0.078(3) Uiso d P 0.50 . .
H H31D 0.6781 0.2748 0.1897 0.117 Uiso calc PR 0.50 . .
H H31E 0.4770 0.2784 0.2151 0.117 Uiso calc PR 0.50 . .
H H31F 0.5398 0.3171 0.1517 0.117 Uiso calc PR 0.50 . .
C C32D 0.469(2) 0.2796(9) 0.1794(10) 0.078(3) Uiso d P 0.50 . .
H H32D 0.5979 0.2846 0.1826 0.117 Uiso calc PR 0.50 . .
H H32E 0.4208 0.2709 0.2243 0.117 Uiso calc PR 0.50 . .
H H32F 0.4156 0.3162 0.1619 0.117 Uiso calc PR 0.50 . .

loop_
_atom_site_aniso_label
_atom_site_aniso_U_11
_atom_site_aniso_U_22
_atom_site_aniso_U_33
_atom_site_aniso_U_12
_atom_site_aniso_U_13
_atom_site_aniso_U_23
Cd1 0.0283(2) 0.0381(2) 0.02589(18) 0.0009(2) -0.00002(18) -0.00299(15)
Cd2 0.0275(2) 0.0362(2) 0.02527(18) -0.0011(2) -0.00046(18) -0.00208(15)
Cd3 0.02812(15) 0.0492(2) 0.02151(15) 0.00323(17) 0.00068(16) -0.00343(14)
Cl3 0.0303(8) 0.0518(11) 0.0416(9) -0.0094(8) 0.0030(6) -0.0036(8)
Cl1 0.0765(12) 0.0349(7) 0.0546(9) 0.0012(9) -0.0015(9) 0.0033(6)
Cl2 0.0429(9) 0.0501(11) 0.0454(9) 0.0020(8) -0.0226(7) -0.0040(8)
Cl4 0.0411(9) 0.0371(7) 0.0284(6) 0.0019(8) -0.0020(7) 0.0012(5)
Cl5 0.0317(8) 0.0524(11) 0.0340(8) 0.0122(7) -0.0010(6) 0.0008(7)
Cl6 0.0318(8) 0.0551(11) 0.0357(8) -0.0130(8) 0.0021(6) -0.0008(8)
Cl7 0.0340(8) 0.0571(12) 0.0327(8) 0.0142(8) -0.0028(6) -0.0062(8)
Cl8 0.0486(8) 0.0362(6) 0.0259(6) -0.0016(9) 0.0005(8) 0.0025(5)
Cl9 0.0418(9) 0.0588(12) 0.0425(9) -0.0014(8) -0.0197(7) 0.0006(7)
Cl10 0.0777(12) 0.0344(7) 0.0533(9) -0.0045(9) -0.0096(10) 0.0028(6)
N1A 0.073(3) 0.038(2) 0.045(3) -0.003(4) 0.001(4) 0.004(2)
N1B 0.081(5) 0.053(3) 0.151(6) -0.022(4) -0.036(5) 0.038(3)
C1B 0.101(6) 0.048(4) 0.094(5) 0.013(5) 0.046(6) 0.027(4)
C2B 0.170(9) 0.091(5) 0.066(5) -0.016(7) 0.040(6) -0.017(4)
C3B 0.058(5) 0.120(6) 0.037(4) 0.000(4) 0.004(3) -0.009(4)
N1C 0.051(3) 0.040(3) 0.074(3) -0.006(3) -0.019(3) 0.018(2)
C1C 0.042(4) 0.037(3) 0.045(3) 0.002(3) 0.003(3) 0.006(3)
C2C 0.073(5) 0.066(4) 0.042(4) 0.006(3) -0.003(3) -0.005(3)
C3C 0.077(5) 0.051(4) 0.064(5) -0.002(3) 0.031(3) -0.007(4)
N1D 0.065(3) 0.031(2) 0.050(3) 0.005(3) -0.015(4) -0.0016(19)

loop_
_atom_type_symbol
_atom_type_description
_atom_type_scat_dispersion_real
_atom_type_scat_dispersion_imag
_atom_type_scat_source
C C 0.0033 0.0016 'International Tables Vol C Tables 4.2.6.8 and 6.1.1.4'
H H 0.0000 0.0000 'International Tables Vol C Tables 4.2.6.8 and 6.1.1.4'
N N 0.0061 0.0033 'International Tables Vol C Tables 4.2.6.8 and 6.1.1.4'
Cl Cl 0.1484 0.1585 'International Tables Vol C Tables 4.2.6.8 and 6.1.1.4'
Cd Cd -0.8075 1.2024 'International Tables Vol C Tables 4.2.6.8 and 6.1.1.4'

loop_
_geom_angle_atom_site_label_1
_geom_angle_atom_site_label_2
_geom_angle_atom_site_label_3
_geom_angle_site_symmetry_1
_geom_angle_site_symmetry_3
_geom_angle
_geom_angle_publ_flag
Cl1 Cd1 Cl2 . . 94.25(6) ?
Cl1 Cd1 Cl9 . 2_655 94.07(6) ?
Cl2 Cd1 Cl9 . 2_655 88.81(7) ?
Cl1 Cd1 Cl4 . . 173.98(5) ?
Cl2 Cd1 Cl4 . . 91.49(5) ?
Cl9 Cd1 Cl4 2_655 . 87.83(5) ?
Cl1 Cd1 Cl3 . . 96.82(6) ?
Cl2 Cd1 Cl3 . . 95.57(6) ?
Cl9 Cd1 Cl3 2_655 . 167.92(6) ?
Cl4 Cd1 Cl3 . . 80.82(5) ?
Cl1 Cd1 Cl5 . . 93.91(6) ?
Cl2 Cd1 Cl5 . . 171.83(6) ?
Cl9 Cd1 Cl5 2_655 . 90.26(5) ?
Cl4 Cd1 Cl5 . . 80.36(5) ?
Cl3 Cd1 Cl5 . . 83.81(4) ?
Cl1 Cd1 Cd3 . . 126.43(4) ?
Cl2 Cd1 Cd3 . . 125.43(4) ?
Cl9 Cd1 Cd3 2_655 . 118.18(4) ?
Cl4 Cd1 Cd3 . . 48.01(2) ?
Cl3 Cd1 Cd3 . . 50.47(4) ?
Cl5 Cd1 Cd3 . . 48.60(4) ?
Cl10 Cd2 Cl9 . . 95.32(6) ?
Cl10 Cd2 Cl2 . 2_754 92.84(6) ?
Cl9 Cd2 Cl2 . 2_754 91.74(7) ?
Cl10 Cd2 Cl8 . . 172.14(4) ?
Cl9 Cd2 Cl8 . . 90.81(5) ?
Cl2 Cd2 Cl8 2_754 . 91.88(5) ?
Cl10 Cd2 Cl6 . . 93.81(6) ?
Cl9 Cd2 Cl6 . . 96.66(5) ?
Cl2 Cd2 Cl6 2_754 . 168.76(6) ?
Cl8 Cd2 Cl6 . . 80.57(6) ?
Cl10 Cd2 Cl7 . . 94.17(6) ?
Cl9 Cd2 Cl7 . . 170.46(6) ?
Cl2 Cd2 Cl7 2_754 . 86.79(6) ?
Cl8 Cd2 Cl7 . . 79.82(6) ?
Cl6 Cd2 Cl7 . . 83.70(4) ?
Cl10 Cd2 Cd3 . . 124.32(4) ?
Cl9 Cd2 Cd3 . . 125.56(4) ?
Cl2 Cd2 Cd3 2_754 . 118.35(4) ?
Cl8 Cd2 Cd3 . . 47.82(2) ?
Cl6 Cd2 Cd3 . . 50.47(4) ?
Cl7 Cd2 Cd3 . . 48.20(4) ?
Cl4 Cd3 Cl8 . . 176.36(8) ?
Cl4 Cd3 Cl5 . . 84.07(5) ?
Cl8 Cd3 Cl5 . . 95.46(5) ?
Cl4 Cd3 Cl7 . . 96.61(5) ?
Cl8 Cd3 Cl7 . . 83.96(6) ?
Cl5 Cd3 Cl7 . . 178.42(8) ?
Cl4 Cd3 Cl3 . . 82.36(5) ?
Cl8 Cd3 Cl3 . . 101.21(5) ?
Cl5 Cd3 Cl3 . . 85.65(4) ?
Cl7 Cd3 Cl3 . . 93.02(6) ?
Cl4 Cd3 Cl6 . . 94.49(5) ?
Cl8 Cd3 Cl6 . . 81.95(5) ?
Cl5 Cd3 Cl6 . . 95.03(7) ?
Cl7 Cd3 Cl6 . . 86.35(4) ?
Cl3 Cd3 Cl6 . . 176.70(7) ?
Cl4 Cd3 Cd1 . . 50.34(3) ?
Cl8 Cd3 Cd1 . . 131.71(3) ?
Cl5 Cd3 Cd1 . . 51.23(4) ?
Cl7 Cd3 Cd1 . . 128.29(4) ?
Cl3 Cd3 Cd1 . . 50.26(3) ?
Cl6 Cd3 Cd1 . . 128.07(4) ?
Cl4 Cd3 Cd2 . . 128.07(3) ?
Cl8 Cd3 Cd2 . . 49.81(3) ?
Cl5 Cd3 Cd2 . . 128.79(4) ?
Cl7 Cd3 Cd2 . . 51.75(3) ?
Cl3 Cd3 Cd2 . . 131.21(4) ?
Cl6 Cd3 Cd2 . . 50.39(3) ?
Cd1 Cd3 Cd2 . . 178.21(2) ?
Cd1 Cl3 Cd3 . . 79.26(4) ?
Cd1 Cl2 Cd2 . 2_755 154.37(8) ?
Cd3 Cl4 Cd1 . . 81.65(3) ?
Cd3 Cl5 Cd1 . . 80.17(4) ?
Cd2 Cl6 Cd3 . . 79.14(4) ?
Cd3 Cl7 Cd2 . . 80.05(4) ?
Cd3 Cl8 Cd2 . . 82.37(3) ?
Cd2 Cl9 Cd1 . 2_654 153.84(8) ?
C12A N1A H1A1 . . 109.5 ?
C12A N1A H1A2 . . 109.5 ?
H1A1 N1A H1A2 . . 109.5 ?
C12A N1A H1A3 . . 109.5 ?
H1A1 N1A H1A3 . . 109.5 ?
H1A2 N1A H1A3 . . 109.5 ?
C31A C11A C21A . . 117.7(13) ?
C32A C12A N1A . . 115.9(11) ?
C32A C12A C22A . . 129.4(13) ?
N1A C12A C22A . . 105.6(10) ?
C32A C12A H12A . . 98.7 ?
N1A C12A H12A . . 100.3 ?
C22A C12A H12A . . 101.2 ?
C11A C21A H21A . . 109.5 ?
C11A C21A H21B . . 109.5 ?
H21A C21A H21B . . 109.5 ?
C11A C21A H21C . . 109.5 ?
H21A C21A H21C . . 109.5 ?
H21B C21A H21C . . 109.5 ?
C12A C22A H22A . . 109.5 ?
C12A C22A H22B . . 109.5 ?
H22A C22A H22B . . 109.5 ?
C12A C22A H22C . . 109.5 ?
H22A C22A H22C . . 109.5 ?
H22B C22A H22C . . 109.5 ?
C11A C31A H31A . . 109.5 ?
C11A C31A H31B . . 109.5 ?
H31A C31A H31B . . 109.5 ?
C11A C31A H31C . . 109.5 ?
H31A C31A H31C . . 109.5 ?
H31B C31A H31C . . 109.5 ?
C12A C32A H32A . . 109.5 ?
C12A C32A H32B . . 109.5 ?
H32A C32A H32B . . 109.5 ?
C12A C32A H32C . . 109.5 ?
H32A C32A H32C . . 109.5 ?
H32B C32A H32C . . 109.5 ?
C1B N1B H1B1 . . 109.5 ?
C1B N1B H1B2 . . 109.5 ?
H1B1 N1B H1B2 . . 109.5 ?
C1B N1B H1B3 . . 109.5 ?
H1B1 N1B H1B3 . . 109.5 ?
H1B2 N1B H1B3 . . 109.5 ?
C2B C1B C3B . . 122.2(7) ?
C2B C1B N1B . . 114.2(7) ?
C3B C1B N1B . . 111.8(7) ?
C2B C1B H1 . . 101.9 ?
C3B C1B H1 . . 101.8 ?
N1B C1B H1 . . 100.8 ?
C1B C2B H2B1 . . 109.5 ?
C1B C2B H2B2 . . 109.5 ?
H2B1 C2B H2B2 . . 109.5 ?
C1B C2B H2B3 . . 109.5 ?
H2B1 C2B H2B3 . . 109.5 ?
H2B2 C2B H2B3 . . 109.5 ?
C1B C3B H3B1 . . 109.5 ?
C1B C3B H3B2 . . 109.5 ?
H3B1 C3B H3B2 . . 109.5 ?
C1B C3B H3B3 . . 109.5 ?
H3B1 C3B H3B3 . . 109.5 ?
H3B2 C3B H3B3 . . 109.5 ?
C1C N1C H1C1 . . 109.5 ?
C1C N1C H1C2 . . 109.5 ?
H1C1 N1C H1C2 . . 109.5 ?
C1C N1C H1C3 . . 109.5 ?
H1C1 N1C H1C3 . . 109.5 ?
H1C2 N1C H1C3 . . 109.5 ?
C2C C1C C3C . . 114.8(5) ?
C2C C1C N1C . . 110.8(5) ?
C3C C1C N1C . . 108.8(5) ?
C2C C1C H1C . . 107.4 ?
C3C C1C H1C . . 107.4 ?
N1C C1C H1C . . 107.4 ?
C1C C2C H2C1 . . 109.5 ?
C1C C2C H2C2 . . 109.5 ?
H2C1 C2C H2C2 . . 109.5 ?
C1C C2C H2C3 . . 109.5 ?
H2C1 C2C H2C3 . . 109.5 ?
H2C2 C2C H2C3 . . 109.5 ?
C1C C3C H3C1 . . 109.5 ?
C1C C3C H3C2 . . 109.5 ?
H3C1 C3C H3C2 . . 109.5 ?
C1C C3C H3C3 . . 109.5 ?
H3C1 C3C H3C3 . . 109.5 ?
H3C2 C3C H3C3 . . 109.5 ?
C12D N1D H1D1 . . 109.5 ?
C12D N1D H1D2 . . 109.5 ?
H1D1 N1D H1D2 . . 109.5 ?
C12D N1D H1D3 . . 109.5 ?
H1D1 N1D H1D3 . . 109.5 ?
H1D2 N1D H1D3 . . 109.5 ?
C21D C11D C31D . . 115.5(17) ?
C21D C11D H1D . . 112.0 ?
C32D C12D C22D . . 122.6(17) ?
C32D C12D N1D . . 113.6(13) ?
C22D C12D N1D . . 112.9(13) ?
N1D C12D H11D . . 134.9 ?
C32D C12D H12D . . 101.1 ?
C22D C12D H12D . . 101.1 ?
N1D C12D H12D . . 101.1 ?
C32D C12D H1D . . 100.7 ?
C22D C12D H1D . . 100.9 ?
N1D C12D H1D . . 101.6 ?
C11D C21D H21D . . 109.5 ?
C11D C21D H21E . . 109.5 ?
H21D C21D H21E . . 109.5 ?
C11D C21D H21F . . 109.5 ?
H21D C21D H21F . . 109.5 ?
H21E C21D H21F . . 109.5 ?
C12D C22D H22D . . 109.5 ?
C12D C22D H22E . . 109.5 ?
H11D C22D H22E . . 102.0 ?
H22D C22D H22E . . 109.5 ?
C12D C22D H22F . . 109.5 ?
H11D C22D H22F . . 129.4 ?
H22D C22D H22F . . 109.5 ?
H22E C22D H22F . . 109.5 ?
C11D C31D H31D . . 109.5 ?
C11D C31D H31E . . 109.5 ?
H31D C31D H31E . . 109.5 ?
C11D C31D H31F . . 109.5 ?
H31D C31D H31F . . 109.5 ?
H31E C31D H31F . . 109.5 ?
C12D C32D H32D . . 109.5 ?
H11D C32D H32D . . 124.8 ?
C12D C32D H32E . . 109.5 ?
H11D C32D H32E . . 109.1 ?
H32D C32D H32E . . 109.5 ?
C12D C32D H32F . . 109.5 ?
H32D C32D H32F . . 109.5 ?
H32E C32D H32F . . 109.5 ?

loop_
_geom_bond_atom_site_label_1
_geom_bond_atom_site_label_2
_geom_bond_site_symmetry_2
_geom_bond_distance
_geom_bond_publ_flag
Cd1 Cl1 . 2.5036(14) ?
Cd1 Cl2 . 2.6175(14) ?
Cd1 Cl9 2_655 2.6557(15) ?
Cd1 Cl4 . 2.6703(12) ?
Cd1 Cl3 . 2.6859(15) ?
Cd1 Cl5 . 2.7155(16) ?
Cd1 Cd3 . 3.4316(5) ?
Cd2 Cl10 . 2.4975(14) ?
Cd2 Cl9 . 2.6121(14) ?
Cd2 Cl2 2_754 2.6344(14) ?
Cd2 Cl8 . 2.6613(12) ?
Cd2 Cl6 . 2.7083(16) ?
Cd2 Cl7 . 2.7529(15) ?
Cd2 Cd3 . 3.4527(5) ?
Cd3 Cl4 . 2.5778(11) ?
Cd3 Cl8 . 2.5813(11) ?
Cd3 Cl5 . 2.6123(18) ?
Cd3 Cl7 . 2.6130(17) ?
Cd3 Cl3 . 2.6941(17) ?
Cd3 Cl6 . 2.7116(18) ?
Cl2 Cd2 2_755 2.6344(14) ?
Cl9 Cd1 2_654 2.6557(15) ?
N1A C12A . 1.517(12) ?
N1A H1A1 . 0.8900 ?
N1A H1A2 . 0.8900 ?
N1A H1A3 . 0.8900 ?
C11A C31A . 1.386(18) ?
C11A H11A . 0.9300 ?
C11A C21A . 1.42(2) ?
C12A C32A . 1.348(17) ?
C12A C22A . 1.56(2) ?
C12A H12A . 0.9997 ?
C21A H21A . 0.9600 ?
C21A H21B . 0.9600 ?
C21A H21C . 0.9600 ?
C22A H22A . 0.9600 ?
C22A H22B . 0.9600 ?
C22A H22C . 0.9600 ?
C31A H31A . 0.9600 ?
C31A H31B . 0.9600 ?
C31A H31C . 0.9600 ?
C32A H32A . 0.9600 ?
C32A H32B . 0.9600 ?
C32A H32C . 0.9600 ?
N1B C1B . 1.466(7) ?
N1B H1B1 . 0.8900 ?
N1B H1B2 . 0.8900 ?
N1B H1B3 . 0.8900 ?
C1B C2B . 1.387(9) ?
C1B C3B . 1.431(8) ?
C1B H1 . 0.9674 ?
C2B H2B1 . 0.9600 ?
C2B H2B2 . 0.9600 ?
C2B H2B3 . 0.9600 ?
C3B H3B1 . 0.9600 ?
C3B H3B2 . 0.9600 ?
C3B H3B3 . 0.9600 ?
N1C C1C . 1.501(6) ?
N1C H1C1 . 0.8900 ?
N1C H1C2 . 0.8900 ?
N1C H1C3 . 0.8900 ?
C1C C2C . 1.468(8) ?
C1C C3C . 1.491(8) ?
C1C H1C . 0.9800 ?
C2C H2C1 . 0.9600 ?
C2C H2C2 . 0.9600 ?
C2C H2C3 . 0.9600 ?
C3C H3C1 . 0.9600 ?
C3C H3C2 . 0.9600 ?
C3C H3C3 . 0.9600 ?
N1D C12D . 1.507(15) ?
N1D H1D1 . 0.8900 ?
N1D H1D2 . 0.8900 ?
N1D H1D3 . 0.8900 ?
C11D C21D . 1.36(2) ?
C11D C31D . 1.43(2) ?
C12D C32D . 1.38(2) ?
C12D C22D . 1.41(2) ?
C12D H12D . 0.9800 ?
C21D H21D . 0.9600 ?
C21D H21E . 0.9600 ?
C21D H21F . 0.9600 ?
C22D H22D . 0.9600 ?
C22D H22E . 0.9600 ?
C22D H22F . 0.9600 ?
C31D H31D . 0.9600 ?
C31D H31E . 0.9600 ?
C31D H31F . 0.9600 ?
C32D H32D . 0.9600 ?
C32D H32E . 0.9600 ?
C32D H32F . 0.9600 ?

loop_
_geom_hbond_atom_site_label_D
_geom_hbond_atom_site_label_H
_geom_hbond_atom_site_label_A
_geom_hbond_site_symmetry_A
_geom_hbond_distance_DH
_geom_hbond_distance_HA
_geom_hbond_distance_DA
_geom_hbond_angle_DHA
N1A H1A1 Cl7 . 0.89 2.61 3.496(5) 176.5
N1A H1A2 Cl1 2_754 0.89 2.51 3.274(4) 144.6
N1A H1A2 Cl2 2_754 0.89 2.88 3.418(5) 120.7
N1A H1A3 Cl6 1_655 0.89 2.82 3.376(5) 122.1
N1B H1B1 Cl2 2_654 0.89 2.46 3.319(6) 163.0
N1B H1B2 Cl7 1_455 0.89 2.77 3.411(6) 129.8
N1B H1B3 Cl8 . 0.89 2.76 3.616(8) 161.2
N1B H1B3 Cl6 . 0.89 2.77 3.303(6) 119.5
N1C H1C1 Cl3 . 0.89 2.55 3.363(5) 152.9
N1C H1C2 Cl6 1_655 0.89 2.77 3.581(6) 152.7
N1C H1C3 Cl4 1_655 0.89 2.66 3.421(7) 144.8
N1C H1C3 Cl9 2_755 0.89 2.94 3.598(5) 132.6
N1D H1D1 Cl3 1_455 0.89 2.43 3.300(5) 167.3
N1D H1D2 Cl10 2_655 0.89 2.44 3.290(4) 160.0
N1D H1D3 Cl1 . 0.89 2.70 3.544(7) 159.5
